data_7019306
loop_
_publ_author_name
'Brazeau, Allison L.'
'Jones, Nathan D.'
'Ragogna, Paul J.'

_publ_section_title
;
 Chemistry of the heavy group 15 elements with the pyridyl tethered
 1,2-bis(imino)acenaphthene &quot;clamshell&quot; ligand.
;
_journal_issue 26
_journal_name_full 'Dalton transactions (Cambridge, England : 2003)'
_journal_page_first 7890
_journal_page_last 7896
_journal_paper_doi 10.1039/c2dt30171g
_journal_volume 41
_journal_year 2012
_chemical_formula_moiety 'C33 H25 Cl4 N3 Sn, C H2 Cl2'
_chemical_formula_sum 'C34 H27 Cl6 N3 Sn'
_chemical_formula_weight 808.98
_chemical_name_systematic
;
?
;
_space_group_IT_number 14
_symmetry_cell_setting monoclinic
_symmetry_space_group_name_Hall '-P 2ybc'
_symmetry_space_group_name_H-M 'P 1 21/c 1'
_atom_sites_solution_hydrogens geom
_atom_sites_solution_primary direct
_atom_sites_solution_secondary difmap
_audit_creation_method SHELXL-97
_cell_angle_alpha 90.00
_cell_angle_beta 113.49(2)
_cell_angle_gamma 90.00
_cell_formula_units_Z 4
_cell_length_a 11.498(2)
_cell_length_b 17.844(4)
_cell_length_c 18.107(6)
_cell_measurement_reflns_used 7984
_cell_measurement_temperature 150(2)
_cell_measurement_theta_max 27.48
_cell_measurement_theta_min 1.00
_cell_volume 3407.2(16)
_computing_cell_refinement 'DENZO-SMN (Otwinowski & Minor, 1997)'
_computing_data_collection 'COLLECT (Nonius, 1997-2001)'
_computing_data_reduction DENZO-SMN
_computing_molecular_graphics 'SHELXTL/PC (Sheldrick, 2001)'
_computing_publication_material SHELXTL/PC
_computing_structure_refinement 'SHELXL-97 (Sheldrick, 2008)'
_computing_structure_solution 'SHELXS-97 (Sheldrick, 2008)'
_diffrn_ambient_temperature 150(2)
_diffrn_measured_fraction_theta_full 0.998
_diffrn_measured_fraction_theta_max 0.998
_diffrn_measurement_device_type 'Nonius Kappa-CCD'
_diffrn_measurement_method '\f scans, and \w scans'
_diffrn_radiation_monochromator graphite
_diffrn_radiation_source 'fine-focus sealed tube'
_diffrn_radiation_type MoK\a
_diffrn_radiation_wavelength 0.71073
_diffrn_reflns_av_R_equivalents 0.0250
_diffrn_reflns_av_sigmaI/netI 0.0343
_diffrn_reflns_limit_h_max 14
_diffrn_reflns_limit_h_min -14
_diffrn_reflns_limit_k_max 23
_diffrn_reflns_limit_k_min -23
_diffrn_reflns_limit_l_max 23
_diffrn_reflns_limit_l_min -23
_diffrn_reflns_number 15195
_diffrn_reflns_theta_full 27.46
_diffrn_reflns_theta_max 27.46
_diffrn_reflns_theta_min 1.68
_exptl_absorpt_coefficient_mu 1.250
_exptl_absorpt_correction_T_max 0.8347
_exptl_absorpt_correction_T_min 0.7452
_exptl_absorpt_correction_type multi-scan
_exptl_absorpt_process_details 'DENZO-SMN (Otwinowski & Minor, 1997)'
_exptl_crystal_colour orange
_exptl_crystal_density_diffrn 1.577
_exptl_crystal_density_method 'not measured'
_exptl_crystal_description block
_exptl_crystal_F_000 1616
_exptl_crystal_size_max 0.25
_exptl_crystal_size_mid 0.18
_exptl_crystal_size_min 0.15
_refine_diff_density_max 2.546
_refine_diff_density_min -1.191
_refine_diff_density_rms 0.266
_refine_ls_extinction_coef 0.0119(8)
_refine_ls_extinction_expression Fc^*^=kFc[1+0.001xFc^2^\l^3^/sin(2\q)]^-1/4^
_refine_ls_extinction_method SHELXL
_refine_ls_goodness_of_fit_ref 1.085
_refine_ls_hydrogen_treatment constr
_refine_ls_matrix_type full
_refine_ls_number_parameters 398
_refine_ls_number_reflns 7779
_refine_ls_number_restraints 0
_refine_ls_restrained_S_all 1.085
_refine_ls_R_factor_all 0.0728
_refine_ls_R_factor_gt 0.0574
_refine_ls_shift/su_max 0.001
_refine_ls_shift/su_mean 0.000
_refine_ls_structure_factor_coef Fsqd
_refine_ls_weighting_details 'calc w=1/[\s^2^(Fo^2^)+(0.1166P)^2^+5.8006P] where P=(Fo^2^+2Fc^2^)/3'
_refine_ls_weighting_scheme calc
_refine_ls_wR_factor_gt 0.1584
_refine_ls_wR_factor_ref 0.1808
_reflns_number_gt 6383
_reflns_number_total 7779
_reflns_threshold_expression >2sigma(I)
_cod_data_source_file c2dt30171g.txt
_cod_data_source_block 2Sn
_cod_depositor_comments
;
The following automatic conversions were performed:

'_symmetry_cell_setting' value 'Monoclinic' changed to 'monoclinic'
according to /home/saulius/struct/CIF-dictionaries/cif_core.dic
dictionary named 'cif_core.dic' version 2.4.1 from 2010-06-29.

Automatic conversion script
Id: cif_fix_values 1891 2012-01-12 08:04:46Z andrius 
;
_cod_original_cell_volume 3407.2(15)
_cod_original_sg_symbol_Hall -P2ybc
_cod_original_sg_symbol_H-M P21/c
_cod_database_code 7019306

loop_
_symmetry_equiv_pos_as_xyz
'x, y, z'
'-x, y+1/2, -z+1/2'
'-x, -y, -z'
'x, -y-1/2, z-1/2'

loop_
_atom_site_label
_atom_site_type_symbol
_atom_site_fract_x
_atom_site_fract_y
_atom_site_fract_z
_atom_site_U_iso_or_equiv
_atom_site_adp_type
_atom_site_occupancy
_atom_site_symmetry_multiplicity
_atom_site_calc_flag
_atom_site_refinement_flags
Sn1 Sn 0.11389(3) -0.132235(16) 0.868595(16) 0.02288(15) Uani 1 1 d .
Cl1 Cl 0.05262(12) -0.05401(7) 0.95019(7) 0.0360(3) Uani 1 1 d .
Cl2 Cl -0.05233(10) -0.09112(6) 0.74514(6) 0.0282(2) Uani 1 1 d .
Cl3 Cl -0.00306(11) -0.24074(6) 0.87248(7) 0.0319(3) Uani 1 1 d .
Cl4 Cl 0.30314(11) -0.17210(7) 0.98185(7) 0.0342(3) Uani 1 1 d .
N1 N 0.2445(3) -0.0438(2) 0.8503(2) 0.0238(7) Uani 1 1 d .
N2 N 0.2082(3) -0.1874(2) 0.7945(2) 0.0234(7) Uani 1 1 d .
N3 N 0.2032(4) -0.0469(2) 0.6215(2) 0.0289(8) Uani 1 1 d .
C1 C 0.3278(4) -0.0737(2) 0.8290(2) 0.0237(8) Uani 1 1 d .
C2 C 0.3075(4) -0.1531(3) 0.7990(3) 0.0249(8) Uani 1 1 d .
C3 C 0.4161(4) -0.1739(3) 0.7795(3) 0.0271(9) Uani 1 1 d .
C4 C 0.4544(5) -0.2382(3) 0.7542(3) 0.0341(10) Uani 1 1 d .
H4A H 0.4029 -0.2819 0.7413 0.041 Uiso 1 1 calc R
C5 C 0.5724(5) -0.2373(3) 0.7480(3) 0.0421(12) Uani 1 1 d .
H5A H 0.5989 -0.2811 0.7291 0.050 Uiso 1 1 calc R
C6 C 0.6518(5) -0.1755(3) 0.7682(4) 0.0433(13) Uani 1 1 d .
H6A H 0.7313 -0.1780 0.7638 0.052 Uiso 1 1 calc R
C7 C 0.6156(4) -0.1090(3) 0.7951(3) 0.0341(10) Uani 1 1 d .
C8 C 0.4963(4) -0.1095(3) 0.7992(3) 0.0278(9) Uani 1 1 d .
C9 C 0.6863(5) -0.0415(3) 0.8197(3) 0.0406(12) Uani 1 1 d .
H9A H 0.7677 -0.0382 0.8181 0.049 Uiso 1 1 calc R
C10 C 0.6395(5) 0.0185(3) 0.8456(3) 0.0394(12) Uani 1 1 d .
H10A H 0.6889 0.0630 0.8604 0.047 Uiso 1 1 calc R
C11 C 0.5187(4) 0.0173(3) 0.8514(3) 0.0319(10) Uani 1 1 d .
H11A H 0.4886 0.0594 0.8708 0.038 Uiso 1 1 calc R
C12 C 0.4481(4) -0.0475(3) 0.8276(3) 0.0266(9) Uani 1 1 d .
C13 C 0.1744(4) -0.2596(2) 0.7562(3) 0.0262(9) Uani 1 1 d .
C14 C 0.2018(5) -0.3232(3) 0.8036(3) 0.0339(10) Uani 1 1 d .
H14A H 0.2444 -0.3192 0.8605 0.041 Uiso 1 1 calc R
C15 C 0.1665(5) -0.3932(3) 0.7675(4) 0.0403(12) Uani 1 1 d .
H15A H 0.1859 -0.4373 0.7995 0.048 Uiso 1 1 calc R
C16 C 0.1039(5) -0.3980(3) 0.6860(4) 0.0420(13) Uani 1 1 d .
H16A H 0.0791 -0.4457 0.6615 0.050 Uiso 1 1 calc R
C17 C 0.0758(5) -0.3342(3) 0.6385(3) 0.0377(11) Uani 1 1 d .
H17A H 0.0328 -0.3391 0.5817 0.045 Uiso 1 1 calc R
C18 C 0.1092(4) -0.2631(3) 0.6720(3) 0.0293(9) Uani 1 1 d .
C19 C 0.0788(5) -0.1943(3) 0.6199(3) 0.0323(10) Uani 1 1 d .
H19A H 0.0742 -0.1507 0.6525 0.039 Uiso 1 1 calc R
H19B H -0.0060 -0.2007 0.5758 0.039 Uiso 1 1 calc R
C20 C 0.1765(5) -0.1768(3) 0.5823(3) 0.0354(11) Uani 1 1 d .
H20A H 0.2627 -0.1898 0.6215 0.042 Uiso 1 1 calc R
H20B H 0.1573 -0.2080 0.5337 0.042 Uiso 1 1 calc R
C21 C 0.1732(4) -0.0958(3) 0.5600(3) 0.0298(10) Uani 1 1 d .
C22 C 0.1421(5) -0.0731(3) 0.4813(3) 0.0368(11) Uani 1 1 d .
H22A H 0.1234 -0.1089 0.4394 0.044 Uiso 1 1 calc R
C23 C 0.1386(5) 0.0034(3) 0.4646(3) 0.0397(12) Uani 1 1 d .
H23A H 0.1163 0.0205 0.4110 0.048 Uiso 1 1 calc R
C24 C 0.1685(5) 0.0538(3) 0.5278(3) 0.0350(10) Uani 1 1 d .
H24A H 0.1677 0.1061 0.5181 0.042 Uiso 1 1 calc R
C25 C 0.1995(4) 0.0269(3) 0.6049(3) 0.0292(9) Uani 1 1 d .
C26 C 0.2322(5) 0.0782(3) 0.6770(3) 0.0297(9) Uani 1 1 d .
H26A H 0.2266 0.1309 0.6589 0.036 Uiso 1 1 calc R
H26B H 0.3208 0.0686 0.7150 0.036 Uiso 1 1 calc R
C27 C 0.1428(4) 0.0666(3) 0.7211(3) 0.0294(9) Uani 1 1 d .
H27A H 0.0651 0.0967 0.6937 0.035 Uiso 1 1 calc R
H27B H 0.1175 0.0132 0.7167 0.035 Uiso 1 1 calc R
C28 C 0.2010(4) 0.0880(2) 0.8086(3) 0.0258(9) Uani 1 1 d .
C29 C 0.2081(5) 0.1634(3) 0.8311(3) 0.0321(10) Uani 1 1 d .
H29A H 0.1739 0.2006 0.7906 0.039 Uiso 1 1 calc R
C30 C 0.2641(5) 0.1849(3) 0.9111(3) 0.0412(12) Uani 1 1 d .
H30A H 0.2696 0.2365 0.9250 0.049 Uiso 1 1 calc R
C31 C 0.3123(6) 0.1310(3) 0.9712(3) 0.0457(14) Uani 1 1 d .
H31A H 0.3510 0.1456 1.0261 0.055 Uiso 1 1 calc R
C32 C 0.3036(5) 0.0563(3) 0.9507(3) 0.0362(11) Uani 1 1 d .
H32A H 0.3342 0.0192 0.9915 0.043 Uiso 1 1 calc R
C33 C 0.2501(4) 0.0354(3) 0.8703(3) 0.0265(9) Uani 1 1 d .
Cl5 Cl -0.4646(5) -0.3370(4) -0.0552(4) 0.245(3) Uani 1 1 d .
Cl6 Cl -0.4011(8) -0.4221(7) 0.0901(3) 0.373(6) Uani 1 1 d .
C100 C -0.5225(9) -0.3447(5) 0.0289(5) 0.085(3) Uani 1 1 d .
H10B H -0.6116 -0.3619 0.0095 0.102 Uiso 1 1 calc R
H10C H -0.5119 -0.2973 0.0594 0.102 Uiso 1 1 calc R

loop_
_atom_site_aniso_label
_atom_site_aniso_U_11
_atom_site_aniso_U_22
_atom_site_aniso_U_33
_atom_site_aniso_U_23
_atom_site_aniso_U_13
_atom_site_aniso_U_12
Sn1 0.0241(2) 0.0228(2) 0.0235(2) 0.00048(10) 0.01131(14) 0.00150(10)
Cl1 0.0466(7) 0.0362(6) 0.0321(6) -0.0020(5) 0.0231(5) 0.0079(5)
Cl2 0.0262(5) 0.0325(6) 0.0261(5) 0.0039(4) 0.0108(4) 0.0037(4)
Cl3 0.0316(6) 0.0280(6) 0.0382(6) 0.0041(4) 0.0161(5) -0.0022(4)
Cl4 0.0315(6) 0.0381(6) 0.0291(6) 0.0057(5) 0.0080(5) 0.0031(5)
N1 0.0245(17) 0.0245(18) 0.0228(17) 0.0005(14) 0.0099(14) -0.0004(14)
N2 0.0234(17) 0.0256(18) 0.0229(17) -0.0014(14) 0.0109(14) 0.0031(14)
N3 0.0310(19) 0.032(2) 0.0231(18) -0.0013(15) 0.0105(15) 0.0023(16)
C1 0.025(2) 0.027(2) 0.0201(19) 0.0000(16) 0.0095(16) -0.0003(16)
C2 0.026(2) 0.025(2) 0.023(2) 0.0031(17) 0.0097(17) -0.0005(17)
C3 0.024(2) 0.029(2) 0.029(2) 0.0041(18) 0.0111(18) 0.0029(17)
C4 0.034(2) 0.030(2) 0.042(3) 0.002(2) 0.018(2) 0.0046(19)
C5 0.038(3) 0.042(3) 0.053(3) 0.004(2) 0.025(2) 0.011(2)
C6 0.033(3) 0.046(3) 0.059(3) 0.011(3) 0.027(3) 0.010(2)
C7 0.024(2) 0.044(3) 0.037(3) 0.007(2) 0.0152(19) 0.003(2)
C8 0.024(2) 0.033(2) 0.025(2) 0.0057(18) 0.0077(17) 0.0022(18)
C9 0.026(2) 0.050(3) 0.047(3) 0.001(2) 0.016(2) -0.006(2)
C10 0.030(2) 0.048(3) 0.037(3) -0.001(2) 0.010(2) -0.010(2)
C11 0.028(2) 0.036(3) 0.028(2) 0.0004(19) 0.0075(18) -0.0062(19)
C12 0.023(2) 0.033(2) 0.024(2) 0.0017(17) 0.0089(17) -0.0020(17)
C13 0.024(2) 0.024(2) 0.035(2) -0.0015(17) 0.0151(18) 0.0008(16)
C14 0.040(3) 0.028(2) 0.041(3) -0.001(2) 0.024(2) 0.002(2)
C15 0.045(3) 0.024(2) 0.063(4) 0.002(2) 0.033(3) -0.002(2)
C16 0.039(3) 0.028(2) 0.067(4) -0.013(2) 0.031(3) -0.004(2)
C17 0.032(2) 0.039(3) 0.042(3) -0.014(2) 0.015(2) -0.003(2)
C18 0.027(2) 0.026(2) 0.036(2) -0.0042(18) 0.0140(19) 0.0004(17)
C19 0.033(2) 0.039(3) 0.024(2) -0.0042(19) 0.0101(18) 0.006(2)
C20 0.039(3) 0.039(3) 0.028(2) -0.007(2) 0.013(2) 0.006(2)
C21 0.025(2) 0.039(3) 0.024(2) -0.0001(19) 0.0084(18) 0.0050(19)
C22 0.039(3) 0.049(3) 0.021(2) -0.004(2) 0.012(2) -0.001(2)
C23 0.040(3) 0.055(3) 0.022(2) 0.005(2) 0.011(2) 0.000(2)
C24 0.037(3) 0.040(3) 0.027(2) 0.007(2) 0.011(2) 0.001(2)
C25 0.030(2) 0.033(2) 0.026(2) 0.0030(18) 0.0128(18) 0.0003(18)
C26 0.036(2) 0.029(2) 0.025(2) 0.0015(18) 0.0137(19) -0.0046(19)
C27 0.033(2) 0.029(2) 0.027(2) 0.0010(18) 0.0125(18) -0.0030(18)
C28 0.024(2) 0.026(2) 0.029(2) -0.0006(17) 0.0123(17) -0.0005(16)
C29 0.035(2) 0.025(2) 0.039(3) -0.0018(19) 0.018(2) -0.0012(19)
C30 0.055(3) 0.027(2) 0.044(3) -0.009(2) 0.022(3) -0.002(2)
C31 0.060(4) 0.046(3) 0.029(3) -0.010(2) 0.016(3) -0.006(3)
C32 0.047(3) 0.035(3) 0.025(2) -0.0033(19) 0.012(2) -0.003(2)
C33 0.028(2) 0.028(2) 0.025(2) -0.0023(17) 0.0108(17) 0.0001(17)
Cl5 0.112(3) 0.330(8) 0.241(6) -0.088(6) 0.016(4) 0.033(4)
Cl6 0.342(10) 0.613(17) 0.113(4) -0.117(7) 0.038(5) 0.165(11)
C100 0.090(6) 0.071(5) 0.058(5) 0.016(4) -0.009(4) -0.020(5)

loop_
_atom_type_symbol
_atom_type_description
_atom_type_scat_dispersion_real
_atom_type_scat_dispersion_imag
_atom_type_scat_source
C C 0.0033 0.0016 'International Tables Vol C Tables 4.2.6.8 and 6.1.1.4'
H H 0.0000 0.0000 'International Tables Vol C Tables 4.2.6.8 and 6.1.1.4'
Cl Cl 0.1484 0.1585 'International Tables Vol C Tables 4.2.6.8 and 6.1.1.4'
N N 0.0061 0.0033 'International Tables Vol C Tables 4.2.6.8 and 6.1.1.4'
Sn Sn -0.6537 1.4246 'International Tables Vol C Tables 4.2.6.8 and 6.1.1.4'

loop_
_geom_angle_atom_site_label_1
_geom_angle_atom_site_label_2
_geom_angle_atom_site_label_3
_geom_angle
N2 Sn1 N1 73.55(13)
N2 Sn1 Cl1 166.65(10)
N1 Sn1 Cl1 93.45(10)
N2 Sn1 Cl3 94.23(10)
N1 Sn1 Cl3 167.77(9)
Cl1 Sn1 Cl3 98.71(5)
N2 Sn1 Cl2 88.44(10)
N1 Sn1 Cl2 88.82(9)
Cl1 Sn1 Cl2 94.44(5)
Cl3 Sn1 Cl2 91.53(4)
N2 Sn1 Cl4 83.86(10)
N1 Sn1 Cl4 84.57(10)
Cl1 Sn1 Cl4 92.04(5)
Cl3 Sn1 Cl4 93.65(4)
Cl2 Sn1 Cl4 171.01(4)
C1 N1 C33 120.9(4)
C1 N1 Sn1 111.6(3)
C33 N1 Sn1 126.9(3)
C2 N2 C13 121.6(4)
C2 N2 Sn1 112.6(3)
C13 N2 Sn1 125.1(3)
C21 N3 C25 118.4(4)
N1 C1 C12 133.9(4)
N1 C1 C2 118.3(4)
C12 C1 C2 107.8(4)
N2 C2 C3 133.6(4)
N2 C2 C1 119.0(4)
C3 C2 C1 107.4(4)
C4 C3 C8 119.7(4)
C4 C3 C2 134.9(4)
C8 C3 C2 105.2(4)
C3 C4 C5 117.8(5)
C3 C4 H4A 121.1
C5 C4 H4A 121.1
C6 C5 C4 122.9(5)
C6 C5 H5A 118.6
C4 C5 H5A 118.6
C5 C6 C7 120.6(5)
C5 C6 H6A 119.7
C7 C6 H6A 119.7
C8 C7 C6 116.3(5)
C8 C7 C9 116.0(5)
C6 C7 C9 127.7(5)
C7 C8 C12 122.9(4)
C7 C8 C3 122.7(4)
C12 C8 C3 114.3(4)
C10 C9 C7 121.3(5)
C10 C9 H9A 119.4
C7 C9 H9A 119.4
C9 C10 C11 122.7(5)
C9 C10 H10A 118.7
C11 C10 H10A 118.7
C12 C11 C10 117.1(5)
C12 C11 H11A 121.4
C10 C11 H11A 121.4
C11 C12 C8 120.0(4)
C11 C12 C1 134.6(4)
C8 C12 C1 105.3(4)
C14 C13 C18 121.9(4)
C14 C13 N2 118.9(4)
C18 C13 N2 119.1(4)
C13 C14 C15 119.5(5)
C13 C14 H14A 120.3
C15 C14 H14A 120.3
C16 C15 C14 119.7(5)
C16 C15 H15A 120.2
C14 C15 H15A 120.2
C15 C16 C17 120.8(5)
C15 C16 H16A 119.6
C17 C16 H16A 119.6
C16 C17 C18 121.5(5)
C16 C17 H17A 119.3
C18 C17 H17A 119.3
C17 C18 C13 116.6(5)
C17 C18 C19 121.0(4)
C13 C18 C19 122.4(4)
C18 C19 C20 114.2(4)
C18 C19 H19A 108.7
C20 C19 H19A 108.7
C18 C19 H19B 108.7
C20 C19 H19B 108.7
H19A C19 H19B 107.6
C21 C20 C19 111.5(4)
C21 C20 H20A 109.3
C19 C20 H20A 109.3
C21 C20 H20B 109.3
C19 C20 H20B 109.3
H20A C20 H20B 108.0
N3 C21 C22 122.4(5)
N3 C21 C20 115.7(4)
C22 C21 C20 122.0(4)
C21 C22 C23 118.9(5)
C21 C22 H22A 120.5
C23 C22 H22A 120.5
C24 C23 C22 118.7(4)
C24 C23 H23A 120.7
C22 C23 H23A 120.7
C25 C24 C23 119.2(5)
C25 C24 H24A 120.4
C23 C24 H24A 120.4
N3 C25 C24 122.4(4)
N3 C25 C26 115.1(4)
C24 C25 C26 122.5(4)
C25 C26 C27 112.1(4)
C25 C26 H26A 109.2
C27 C26 H26A 109.2
C25 C26 H26B 109.2
C27 C26 H26B 109.2
H26A C26 H26B 107.9
C28 C27 C26 113.8(4)
C28 C27 H27A 108.8
C26 C27 H27A 108.8
C28 C27 H27B 108.8
C26 C27 H27B 108.8
H27A C27 H27B 107.7
C33 C28 C29 117.2(4)
C33 C28 C27 122.7(4)
C29 C28 C27 120.1(4)
C30 C29 C28 121.3(5)
C30 C29 H29A 119.3
C28 C29 H29A 119.3
C29 C30 C31 120.0(5)
C29 C30 H30A 120.0
C31 C30 H30A 120.0
C32 C31 C30 119.7(5)
C32 C31 H31A 120.1
C30 C31 H31A 120.1
C31 C32 C33 119.9(5)
C31 C32 H32A 120.1
C33 C32 H32A 120.1
C32 C33 C28 121.8(4)
C32 C33 N1 118.7(4)
C28 C33 N1 119.5(4)
Cl5 C100 Cl6 96.1(6)
Cl5 C100 H10B 112.5
Cl6 C100 H10B 112.5
Cl5 C100 H10C 112.5
Cl6 C100 H10C 112.5
H10B C100 H10C 110.1

loop_
_geom_bond_atom_site_label_1
_geom_bond_atom_site_label_2
_geom_bond_distance
Sn1 N2 2.259(3)
Sn1 N1 2.291(4)
Sn1 Cl1 2.3360(12)
Sn1 Cl3 2.3742(12)
Sn1 Cl2 2.4045(13)
Sn1 Cl4 2.4268(13)
N1 C1 1.283(5)
N1 C33 1.454(6)
N2 C2 1.269(6)
N2 C13 1.442(6)
N3 C21 1.347(6)
N3 C25 1.347(6)
C1 C12 1.470(6)
C1 C2 1.502(6)
C2 C3 1.475(6)
C3 C4 1.371(7)
C3 C8 1.426(7)
C4 C5 1.406(7)
C4 H4A 0.9500
C5 C6 1.385(8)
C5 H5A 0.9500
C6 C7 1.408(8)
C6 H6A 0.9500
C7 C8 1.403(6)
C7 C9 1.421(8)
C8 C12 1.423(7)
C9 C10 1.363(8)
C9 H9A 0.9500
C10 C11 1.435(7)
C10 H10A 0.9500
C11 C12 1.380(6)
C11 H11A 0.9500
C13 C14 1.382(7)
C13 C18 1.406(7)
C14 C15 1.393(7)
C14 H14A 0.9500
C15 C16 1.362(8)
C15 H15A 0.9500
C16 C17 1.386(8)
C16 H16A 0.9500
C17 C18 1.393(7)
C17 H17A 0.9500
C18 C19 1.502(7)
C19 C20 1.559(7)
C19 H19A 0.9900
C19 H19B 0.9900
C20 C21 1.496(7)
C20 H20A 0.9900
C20 H20B 0.9900
C21 C22 1.385(7)
C22 C23 1.394(8)
C22 H22A 0.9500
C23 C24 1.386(7)
C23 H23A 0.9500
C24 C25 1.383(6)
C24 H24A 0.9500
C25 C26 1.513(6)
C26 C27 1.547(6)
C26 H26A 0.9900
C26 H26B 0.9900
C27 C28 1.504(6)
C27 H27A 0.9900
C27 H27B 0.9900
C28 C33 1.395(6)
C28 C29 1.398(6)
C29 C30 1.385(7)
C29 H29A 0.9500
C30 C31 1.392(8)
C30 H30A 0.9500
C31 C32 1.375(7)
C31 H31A 0.9500
C32 C33 1.387(6)
C32 H32A 0.9500
Cl5 C100 1.895(11)
Cl6 C100 1.963(13)
C100 H10B 0.9900
C100 H10C 0.9900

loop_
_geom_torsion_atom_site_label_1
_geom_torsion_atom_site_label_2
_geom_torsion_atom_site_label_3
_geom_torsion_atom_site_label_4
_geom_torsion
N2 Sn1 N1 C1 -18.0(3)
Cl1 Sn1 N1 C1 158.9(3)
Cl3 Sn1 N1 C1 -14.9(7)
Cl2 Sn1 N1 C1 -106.7(3)
Cl4 Sn1 N1 C1 67.2(3)
N2 Sn1 N1 C33 170.6(4)
Cl1 Sn1 N1 C33 -12.5(3)
Cl3 Sn1 N1 C33 173.7(3)
Cl2 Sn1 N1 C33 81.9(3)
Cl4 Sn1 N1 C33 -104.2(3)
N1 Sn1 N2 C2 18.7(3)
Cl1 Sn1 N2 C2 5.2(6)
Cl3 Sn1 N2 C2 -160.6(3)
Cl2 Sn1 N2 C2 108.0(3)
Cl4 Sn1 N2 C2 -67.4(3)
N1 Sn1 N2 C13 -170.7(4)
Cl1 Sn1 N2 C13 175.8(3)
Cl3 Sn1 N2 C13 10.0(3)
Cl2 Sn1 N2 C13 -81.5(3)
Cl4 Sn1 N2 C13 103.2(3)
C33 N1 C1 C12 8.6(7)
Sn1 N1 C1 C12 -163.4(4)
C33 N1 C1 C2 -172.3(4)
Sn1 N1 C1 C2 15.7(5)
C13 N2 C2 C3 -7.8(7)
Sn1 N2 C2 C3 163.2(4)
C13 N2 C2 C1 171.4(4)
Sn1 N2 C2 C1 -17.7(5)
N1 C1 C2 N2 1.1(6)
C12 C1 C2 N2 -179.6(4)
N1 C1 C2 C3 -179.5(4)
C12 C1 C2 C3 -0.2(5)
N2 C2 C3 C4 -4.8(9)
C1 C2 C3 C4 176.0(5)
N2 C2 C3 C8 -179.6(5)
C1 C2 C3 C8 1.2(5)
C8 C3 C4 C5 -0.7(7)
C2 C3 C4 C5 -174.9(5)
C3 C4 C5 C6 1.8(8)
C4 C5 C6 C7 -1.1(9)
C5 C6 C7 C8 -0.6(8)
C5 C6 C7 C9 178.5(5)
C6 C7 C8 C12 178.0(5)
C9 C7 C8 C12 -1.2(7)
C6 C7 C8 C3 1.6(7)
C9 C7 C8 C3 -177.6(4)
C4 C3 C8 C7 -1.0(7)
C2 C3 C8 C7 174.8(4)
C4 C3 C8 C12 -177.6(4)
C2 C3 C8 C12 -1.9(5)
C8 C7 C9 C10 0.0(8)
C6 C7 C9 C10 -179.1(5)
C7 C9 C10 C11 1.4(8)
C9 C10 C11 C12 -1.5(7)
C10 C11 C12 C8 0.3(6)
C10 C11 C12 C1 174.9(5)
C7 C8 C12 C11 1.1(7)
C3 C8 C12 C11 177.8(4)
C7 C8 C12 C1 -174.9(4)
C3 C8 C12 C1 1.8(5)
N1 C1 C12 C11 3.2(9)
C2 C1 C12 C11 -176.0(5)
N1 C1 C12 C8 178.3(5)
C2 C1 C12 C8 -0.9(5)
C2 N2 C13 C14 99.7(5)
Sn1 N2 C13 C14 -70.0(5)
C2 N2 C13 C18 -83.3(5)
Sn1 N2 C13 C18 106.9(4)
C18 C13 C14 C15 1.3(7)
N2 C13 C14 C15 178.2(4)
C13 C14 C15 C16 -0.9(7)
C14 C15 C16 C17 0.6(8)
C15 C16 C17 C18 -0.7(8)
C16 C17 C18 C13 1.0(7)
C16 C17 C18 C19 179.8(4)
C14 C13 C18 C17 -1.3(7)
N2 C13 C18 C17 -178.2(4)
C14 C13 C18 C19 179.9(4)
N2 C13 C18 C19 3.0(6)
C17 C18 C19 C20 -82.9(6)
C13 C18 C19 C20 95.8(5)
C18 C19 C20 C21 -157.2(4)
C25 N3 C21 C22 1.6(7)
C25 N3 C21 C20 -178.7(4)
C19 C20 C21 N3 61.8(5)
C19 C20 C21 C22 -118.6(5)
N3 C21 C22 C23 -1.6(8)
C20 C21 C22 C23 178.8(5)
C21 C22 C23 C24 1.0(8)
C22 C23 C24 C25 -0.6(8)
C21 N3 C25 C24 -1.2(7)
C21 N3 C25 C26 179.0(4)
C23 C24 C25 N3 0.8(7)
C23 C24 C25 C26 -179.5(5)
N3 C25 C26 C27 -58.6(5)
C24 C25 C26 C27 121.6(5)
C25 C26 C27 C28 154.4(4)
C26 C27 C28 C33 -100.9(5)
C26 C27 C28 C29 78.7(5)
C33 C28 C29 C30 1.3(7)
C27 C28 C29 C30 -178.3(5)
C28 C29 C30 C31 -1.3(8)
C29 C30 C31 C32 -0.2(9)
C30 C31 C32 C33 1.8(9)
C31 C32 C33 C28 -1.8(8)
C31 C32 C33 N1 178.8(5)
C29 C28 C33 C32 0.3(7)
C27 C28 C33 C32 179.9(4)
C29 C28 C33 N1 179.6(4)
C27 C28 C33 N1 -0.8(6)
C1 N1 C33 C32 -98.3(5)
Sn1 N1 C33 C32 72.3(5)
C1 N1 C33 C28 82.3(5)
Sn1 N1 C33 C28 -107.1(4)
